data_8000526
loop_
_publ_author_name
'Liu, Xiaoqing'
'Pan, Yanyan'
'Lei, Yunxiang'
'Liu, Nannan'
'Dai, Wenbo'
'Liu, Miaochang'
'Cai, Zhengxu'
'Wu, Huayue'
'Huang, Xiaobo'
'Dong, Yuping'

_publ_section_title
;
 Influence of Guest/Host Morphology on Room Temperature Phosphorescence
 Properties of Pure Organic Doped Systems.
;
_journal_name_full 'The journal of physical chemistry letters'
_journal_page_first 7357
_journal_page_last 7364
_journal_paper_doi 10.1021/acs.jpclett.1c01893
_journal_year 2021
_chemical_absolute_configuration unk
_chemical_formula_sum 'C12 H9 N O'
_chemical_formula_weight 183.20
_space_group_crystal_system orthorhombic
_space_group_IT_number 19
_space_group_name_Hall 'P 2ac 2ab'
_space_group_name_H-M_alt 'P 21 21 21'
_atom_sites_solution_hydrogens geom
_audit_creation_method SHELXL-2013
_cell_angle_alpha 90
_cell_angle_beta 90
_cell_angle_gamma 90
_cell_formula_units_Z 4
_cell_length_a 8.055(4)
_cell_length_b 10.096(6)
_cell_length_c 11.687(5)
_cell_measurement_reflns_used 3887
_cell_measurement_temperature 293(2)
_cell_measurement_theta_max 53.213
_cell_measurement_theta_min 4.332
_cell_volume 950.4(8)
_computing_cell_refinement 'Bruker SAINT'
_computing_data_collection 'Bruker APEX2'
_computing_data_reduction 'Bruker SAINT'
_computing_molecular_graphics 'Bruker SHELXTL'
_computing_publication_material 'Bruker SHELXTL'
_computing_structure_refinement 'SHELXL-2013 (Sheldrick, 2013)'
_computing_structure_solution 'SHELXS-97 (Sheldrick 2008)'
_diffrn_ambient_temperature 293(2)
_diffrn_measured_fraction_theta_full 0.986
_diffrn_measured_fraction_theta_max 0.987
_diffrn_measurement_device_type 'Bruker APEX-II CCD'
_diffrn_measurement_method '\f and \w scans'
_diffrn_radiation_type MoK\a
_diffrn_radiation_wavelength 0.71073
_diffrn_reflns_av_R_equivalents 0.0326
_diffrn_reflns_av_unetI/netI 0.0261
_diffrn_reflns_Laue_measured_fraction_full 0.986
_diffrn_reflns_Laue_measured_fraction_max 0.987
_diffrn_reflns_limit_h_max 9
_diffrn_reflns_limit_h_min -9
_diffrn_reflns_limit_k_max 11
_diffrn_reflns_limit_k_min -12
_diffrn_reflns_limit_l_max 14
_diffrn_reflns_limit_l_min -13
_diffrn_reflns_number 7946
_diffrn_reflns_point_group_measured_fraction_full 0.989
_diffrn_reflns_point_group_measured_fraction_max 0.990
_diffrn_reflns_theta_full 25.242
_diffrn_reflns_theta_max 26.000
_diffrn_reflns_theta_min 3.071
_exptl_absorpt_coefficient_mu 0.082
_exptl_absorpt_correction_T_max 0.7456
_exptl_absorpt_correction_T_min 0.6442
_exptl_absorpt_correction_type multi-scan
_exptl_absorpt_process_details sadabs
_exptl_crystal_colour colorless
_exptl_crystal_density_diffrn 1.280
_exptl_crystal_description prismatic
_exptl_crystal_F_000 384
_exptl_crystal_size_max 0.190
_exptl_crystal_size_mid 0.150
_exptl_crystal_size_min 0.110
_refine_diff_density_max 0.088
_refine_diff_density_min -0.104
_refine_diff_density_rms 0.021
_refine_ls_abs_structure_details
; 
 Flack x determined using 621 quotients [(I+)-(I-)]/[(I+)+(I-)] 
 (Parsons and Flack (2004), Acta Cryst. A60, s61). 
;
_refine_ls_abs_structure_Flack 0.5(7)
_refine_ls_extinction_coef 0.15(2)
_refine_ls_extinction_expression Fc^*^=kFc[1+0.001xFc^2^\l^3^/sin(2\q)]^-1/4^
_refine_ls_extinction_method SHELXL
_refine_ls_goodness_of_fit_ref 1.035
_refine_ls_hydrogen_treatment constr
_refine_ls_matrix_type full
_refine_ls_number_parameters 128
_refine_ls_number_reflns 1845
_refine_ls_number_restraints 0
_refine_ls_restrained_S_all 1.035
_refine_ls_R_factor_all 0.0404
_refine_ls_R_factor_gt 0.0342
_refine_ls_shift/su_max 0.000
_refine_ls_shift/su_mean 0.000
_refine_ls_structure_factor_coef Fsqd
_refine_ls_weighting_details 'w=1/[\s^2^(Fo^2^)+(0.0401P)^2^+0.0616P] where P=(Fo^2^+2Fc^2^)/3'
_refine_ls_weighting_scheme calc
_refine_ls_wR_factor_gt 0.0799
_refine_ls_wR_factor_ref 0.0845
_reflns_Friedel_coverage 0.704
_reflns_Friedel_fraction_full 0.994
_reflns_Friedel_fraction_max 0.993
_reflns_number_gt 1654
_reflns_number_total 1845
_reflns_threshold_expression 'I > 2\s(I)'
_cod_data_source_file jz1c01893_si_002.cif
_cod_data_source_block mo_dd21079_0m
_cod_original_cell_volume 950.5(9)
_cod_database_code 8000526
_shelx_space_group_comment
; 
The symmetry employed for this shelxl refinement is uniquely defined 
by the following loop, which should always be used as a source of 
symmetry information in preference to the above space-group names. 
They are only intended as comments. 
;
_shelx_estimated_absorpt_t_min 0.985
_shelx_estimated_absorpt_t_max 0.991
_shelxl_version_number 2013-4

loop_
_space_group_symop_operation_xyz
'x, y, z'
'-x+1/2, -y, z+1/2'
'-x, y+1/2, -z+1/2'
'x+1/2, -y+1/2, -z'

loop_
_atom_site_label
_atom_site_type_symbol
_atom_site_fract_x
_atom_site_fract_y
_atom_site_fract_z
_atom_site_U_iso_or_equiv
_atom_site_adp_type
_atom_site_occupancy
_atom_site_site_symmetry_order
_atom_site_calc_flag
_atom_site_refinement_flags_posn
_atom_site_refinement_flags_adp
_atom_site_refinement_flags_occupancy
_atom_site_disorder_assembly
_atom_site_disorder_group
O1 O 0.4064(2) 0.75008(17) 0.33934(12) 0.0848(6) Uani 1 1 d . . . . .
N1 N 0.4791(2) 0.74091(15) 0.62459(13) 0.0577(5) Uani 1 1 d . . . . .
C1 C 0.4991(3) 0.8216(2) 0.71409(17) 0.0635(6) Uani 1 1 d . . . . .
H1 H 0.5637 0.7918 0.7748 0.076 Uiso 1 1 calc R U . . .
C2 C 0.4306(3) 0.9453(2) 0.72212(19) 0.0667(6) Uani 1 1 d . . . . .
H2 H 0.4485 0.9977 0.7864 0.080 Uiso 1 1 calc R U . . .
C3 C 0.3352(3) 0.9899(2) 0.6335(2) 0.0803(7) Uani 1 1 d . . . . .
H3 H 0.2837 1.0722 0.6374 0.096 Uiso 1 1 calc R U . . .
C4 C 0.3167(3) 0.9112(2) 0.5383(2) 0.0725(6) Uani 1 1 d . . . . .
H4 H 0.2556 0.9407 0.4757 0.087 Uiso 1 1 calc R U . . .
C5 C 0.3897(2) 0.78821(18) 0.53713(16) 0.0527(5) Uani 1 1 d . . . . .
C6 C 0.3802(2) 0.7017(2) 0.43279(16) 0.0564(5) Uani 1 1 d . . . . .
C7 C 0.3372(2) 0.55900(19) 0.44617(15) 0.0499(5) Uani 1 1 d . . . . .
C8 C 0.3775(3) 0.4701(2) 0.35907(16) 0.0628(6) Uani 1 1 d . . . . .
H8 H 0.4387 0.4989 0.2963 0.075 Uiso 1 1 calc R U . . .
C9 C 0.3271(3) 0.3398(2) 0.36547(19) 0.0699(6) Uani 1 1 d . . . . .
H9 H 0.3550 0.2808 0.3075 0.084 Uiso 1 1 calc R U . . .
C10 C 0.2352(3) 0.2972(2) 0.45781(19) 0.0726(6) Uani 1 1 d . . . . .
H10 H 0.1995 0.2097 0.4613 0.087 Uiso 1 1 calc R U . . .
C11 C 0.1962(3) 0.3832(2) 0.54475(17) 0.0653(6) Uani 1 1 d . . . . .
H11 H 0.1351 0.3536 0.6072 0.078 Uiso 1 1 calc R U . . .
C12 C 0.2477(2) 0.51369(19) 0.53941(15) 0.0549(5) Uani 1 1 d . . . . .
H12 H 0.2220 0.5714 0.5988 0.066 Uiso 1 1 calc R U . . .

loop_
_atom_site_aniso_label
_atom_site_aniso_U_11
_atom_site_aniso_U_22
_atom_site_aniso_U_33
_atom_site_aniso_U_23
_atom_site_aniso_U_13
_atom_site_aniso_U_12
O1 0.1092(13) 0.0938(12) 0.0512(8) 0.0113(8) 0.0075(9) -0.0306(10)
N1 0.0627(10) 0.0601(10) 0.0502(8) 0.0000(8) -0.0046(7) -0.0010(8)
C1 0.0718(13) 0.0666(13) 0.0520(11) -0.0024(9) -0.0081(10) -0.0031(11)
C2 0.0736(14) 0.0598(13) 0.0667(12) -0.0108(10) 0.0035(11) -0.0144(11)
C3 0.0907(17) 0.0523(11) 0.0981(17) -0.0024(12) -0.0119(14) 0.0020(12)
C4 0.0830(15) 0.0573(12) 0.0771(14) 0.0077(11) -0.0200(12) -0.0022(11)
C5 0.0513(10) 0.0541(10) 0.0525(10) 0.0061(8) 0.0006(8) -0.0124(8)
C6 0.0543(10) 0.0701(12) 0.0449(10) 0.0041(9) 0.0022(9) -0.0102(9)
C7 0.0471(9) 0.0613(11) 0.0411(9) -0.0023(8) -0.0037(8) -0.0006(8)
C8 0.0600(12) 0.0821(15) 0.0463(10) -0.0073(9) -0.0009(9) 0.0053(11)
C9 0.0803(15) 0.0692(13) 0.0601(13) -0.0159(10) -0.0099(11) 0.0187(12)
C10 0.0981(16) 0.0527(11) 0.0668(13) -0.0014(10) -0.0177(13) 0.0049(11)
C11 0.0810(14) 0.0604(11) 0.0544(11) 0.0040(10) -0.0010(11) -0.0096(11)
C12 0.0623(11) 0.0569(11) 0.0455(9) -0.0058(8) 0.0018(9) -0.0045(9)

loop_
_atom_type_symbol
_atom_type_description
_atom_type_scat_dispersion_real
_atom_type_scat_dispersion_imag
_atom_type_scat_source
C C 0.0033 0.0016 'International Tables Vol C Tables 4.2.6.8 and 6.1.1.4'
H H 0.0000 0.0000 'International Tables Vol C Tables 4.2.6.8 and 6.1.1.4'
N N 0.0061 0.0033 'International Tables Vol C Tables 4.2.6.8 and 6.1.1.4'
O O 0.0106 0.0060 'International Tables Vol C Tables 4.2.6.8 and 6.1.1.4'

loop_
_geom_angle_atom_site_label_1
_geom_angle_atom_site_label_2
_geom_angle_atom_site_label_3
_geom_angle
_geom_angle_site_symmetry_1
_geom_angle_site_symmetry_3
_geom_angle_publ_flag
C1 N1 C5 116.47(17) . . ?
N1 C1 C2 124.1(2) . . ?
N1 C1 H1 117.9 . . ?
C2 C1 H1 117.9 . . ?
C3 C2 C1 118.4(2) . . ?
C3 C2 H2 120.8 . . ?
C1 C2 H2 120.8 . . ?
C2 C3 C4 119.0(2) . . ?
C2 C3 H3 120.5 . . ?
C4 C3 H3 120.5 . . ?
C3 C4 C5 118.9(2) . . ?
C3 C4 H4 120.5 . . ?
C5 C4 H4 120.5 . . ?
N1 C5 C4 123.04(19) . . ?
N1 C5 C6 116.13(17) . . ?
C4 C5 C6 120.75(19) . . ?
O1 C6 C7 121.55(19) . . ?
O1 C6 C5 119.19(18) . . ?
C7 C6 C5 119.26(15) . . ?
C12 C7 C8 118.86(18) . . ?
C12 C7 C6 121.54(16) . . ?
C8 C7 C6 119.44(17) . . ?
C9 C8 C7 120.37(19) . . ?
C9 C8 H8 119.8 . . ?
C7 C8 H8 119.8 . . ?
C10 C9 C8 119.9(2) . . ?
C10 C9 H9 120.0 . . ?
C8 C9 H9 120.0 . . ?
C11 C10 C9 120.4(2) . . ?
C11 C10 H10 119.8 . . ?
C9 C10 H10 119.8 . . ?
C10 C11 C12 120.0(2) . . ?
C10 C11 H11 120.0 . . ?
C12 C11 H11 120.0 . . ?
C11 C12 C7 120.44(17) . . ?
C11 C12 H12 119.8 . . ?
C7 C12 H12 119.8 . . ?

loop_
_geom_bond_atom_site_label_1
_geom_bond_atom_site_label_2
_geom_bond_distance
_geom_bond_site_symmetry_2
_geom_bond_publ_flag
O1 C6 1.215(2) . ?
N1 C1 1.336(2) . ?
N1 C5 1.338(2) . ?
C1 C2 1.369(3) . ?
C1 H1 0.9300 . ?
C2 C3 1.366(3) . ?
C2 H2 0.9300 . ?
C3 C4 1.375(3) . ?
C3 H3 0.9300 . ?
C4 C5 1.374(3) . ?
C4 H4 0.9300 . ?
C5 C6 1.502(3) . ?
C6 C7 1.490(3) . ?
C7 C12 1.385(2) . ?
C7 C8 1.395(3) . ?
C8 C9 1.378(3) . ?
C8 H8 0.9300 . ?
C9 C10 1.377(3) . ?
C9 H9 0.9300 . ?
C10 C11 1.373(3) . ?
C10 H10 0.9300 . ?
C11 C12 1.383(3) . ?
C11 H11 0.9300 . ?
C12 H12 0.9300 . ?

loop_
_geom_torsion_atom_site_label_1
_geom_torsion_atom_site_label_2
_geom_torsion_atom_site_label_3
_geom_torsion_atom_site_label_4
_geom_torsion
_geom_torsion_site_symmetry_1
_geom_torsion_site_symmetry_2
_geom_torsion_site_symmetry_3
_geom_torsion_site_symmetry_4
_geom_torsion_publ_flag
C5 N1 C1 C2 2.0(3) . . . . ?
N1 C1 C2 C3 0.1(3) . . . . ?
C1 C2 C3 C4 -2.3(3) . . . . ?
C2 C3 C4 C5 2.3(4) . . . . ?
C1 N1 C5 C4 -2.0(3) . . . . ?
C1 N1 C5 C6 174.85(17) . . . . ?
C3 C4 C5 N1 -0.1(3) . . . . ?
C3 C4 C5 C6 -176.8(2) . . . . ?
N1 C5 C6 O1 -131.7(2) . . . . ?
C4 C5 C6 O1 45.2(3) . . . . ?
N1 C5 C6 C7 48.8(2) . . . . ?
C4 C5 C6 C7 -134.3(2) . . . . ?
O1 C6 C7 C12 -154.8(2) . . . . ?
C5 C6 C7 C12 24.6(3) . . . . ?
O1 C6 C7 C8 20.5(3) . . . . ?
C5 C6 C7 C8 -160.06(17) . . . . ?
C12 C7 C8 C9 0.7(3) . . . . ?
C6 C7 C8 C9 -174.72(18) . . . . ?
C7 C8 C9 C10 0.5(3) . . . . ?
C8 C9 C10 C11 -1.2(3) . . . . ?
C9 C10 C11 C12 0.6(3) . . . . ?
C10 C11 C12 C7 0.7(3) . . . . ?
C8 C7 C12 C11 -1.3(3) . . . . ?
C6 C7 C12 C11 174.02(18) . . . . ?
